data_7234436
loop_
_publ_author_name
'Wang, Juan'
'Yang, Mingfang'
'Sun, Juan'
'Li, Hui'
'Liu, Jinjin'
'Wang, Qinglun'
'Li, Licun'
'Ma, Yue'
'Zhao, Bin'
'Cheng, Peng'

_publ_section_title
;
 Enhancing the energy barrier of dysprosium(iii) single-molecule magnets
 by tuning the magnetic interactions through different N-oxide bridging
 ligands
;
_journal_issue 41
_journal_name_full CrystEngComm
_journal_page_first 6219
_journal_paper_doi 10.1039/C9CE01378D
_journal_volume 21
_journal_year 2019
_chemical_formula_moiety 'C38 H14 F36 Ho2 N4 O14'
_chemical_formula_sum 'C38 H14 F36 Ho2 N4 O14'
_chemical_formula_weight 1764.39
_space_group_crystal_system monoclinic
_space_group_IT_number 15
_space_group_name_Hall '-C 2yc'
_space_group_name_H-M_alt 'C 1 2/c 1'
_symmetry_space_group_name_Hall '-C 2yc'
_symmetry_space_group_name_H-M 'C 1 2/c 1'
_atom_sites_solution_hydrogens geom
_audit_creation_method SHELXL-2014/7
_audit_update_record
;
2019-03-05 deposited with the CCDC.    2019-09-30 downloaded from the CCDC.
;
_cell_angle_alpha 90
_cell_angle_beta 104.98(3)
_cell_angle_gamma 90
_cell_formula_units_Z 4
_cell_length_a 20.537(4)
_cell_length_b 12.827(3)
_cell_length_c 21.849(4)
_cell_measurement_reflns_used 10156
_cell_measurement_temperature 113
_cell_measurement_theta_max 27.9
_cell_measurement_theta_min 1.9
_cell_volume 5560(2)
_computing_cell_refinement
;
CrystalClear-SM Expert 2.1 b42 (Rigaku, 2015)
;
_computing_data_collection
;
CrystalClear-SM Expert 2.1 b42 (Rigaku, 2015)
;
_computing_data_reduction
;
CrystalClear-SM Expert 2.1 b42 (Rigaku, 2015)
;
_computing_structure_refinement 'SHELXL-2014/7 (Sheldrick, 2014)'
_computing_structure_solution 'SHELXL-2014/7 (Sheldrick, 2014)'
_diffrn_ambient_temperature 113
_diffrn_measured_fraction_theta_full 1.000
_diffrn_measured_fraction_theta_max 0.996
_diffrn_measurement_device_type 'Rigaku Pilatus 200K'
_diffrn_measurement_method 'profile data from \w-scans'
_diffrn_radiation_type MoK\a
_diffrn_radiation_wavelength 0.71073
_diffrn_reflns_av_R_equivalents 0.0370
_diffrn_reflns_av_unetI/netI 0.0347
_diffrn_reflns_Laue_measured_fraction_full 1.000
_diffrn_reflns_Laue_measured_fraction_max 0.996
_diffrn_reflns_limit_h_max 26
_diffrn_reflns_limit_h_min -24
_diffrn_reflns_limit_k_max 16
_diffrn_reflns_limit_k_min -16
_diffrn_reflns_limit_l_max 28
_diffrn_reflns_limit_l_min -23
_diffrn_reflns_number 27430
_diffrn_reflns_point_group_measured_fraction_full 1.000
_diffrn_reflns_point_group_measured_fraction_max 0.996
_diffrn_reflns_theta_full 25.242
_diffrn_reflns_theta_max 27.884
_diffrn_reflns_theta_min 1.891
_exptl_absorpt_coefficient_mu 3.010
_exptl_absorpt_correction_T_max 0.786
_exptl_absorpt_correction_T_min 0.704
_exptl_absorpt_correction_type multi-scan
_exptl_absorpt_process_details SADABS
_exptl_crystal_colour colorless
_exptl_crystal_density_diffrn 2.108
_exptl_crystal_description block
_exptl_crystal_F_000 3360
_exptl_crystal_size_max 0.25
_exptl_crystal_size_mid 0.15
_exptl_crystal_size_min 0.10
_refine_diff_density_max 1.575
_refine_diff_density_min -1.209
_refine_diff_density_rms 0.100
_refine_ls_extinction_method none
_refine_ls_goodness_of_fit_ref 1.065
_refine_ls_hydrogen_treatment constr
_refine_ls_matrix_type full
_refine_ls_number_parameters 424
_refine_ls_number_reflns 6617
_refine_ls_number_restraints 0
_refine_ls_restrained_S_all 1.065
_refine_ls_R_factor_all 0.0312
_refine_ls_R_factor_gt 0.0277
_refine_ls_shift/su_max 0.002
_refine_ls_shift/su_mean 0.000
_refine_ls_structure_factor_coef Fsqd
_refine_ls_weighting_details 'w=1/[\s^2^(Fo^2^)+(0.0275P)^2^+3.0189P] where P=(Fo^2^+2Fc^2^)/3'
_refine_ls_weighting_scheme calc
_refine_ls_wR_factor_gt 0.0596
_refine_ls_wR_factor_ref 0.0611
_reflns_Friedel_coverage 0.000
_reflns_number_gt 6025
_reflns_number_total 6617
_reflns_threshold_expression 'I > 2\s(I)'
_cod_data_source_file c9ce01378d2.cif
_cod_data_source_block hoopz
_cod_depositor_comments 'Adding full bibliography for 7234434--7234439.cif.'
_cod_database_code 7234436
_shelx_shelxl_version_number 2014/7
_shelx_space_group_comment
;
The symmetry employed for this shelxl refinement is uniquely defined
by the following loop, which should always be used as a source of
symmetry information in preference to the above space-group names.
They are only intended as comments.
;

loop_
_space_group_symop_operation_xyz
'x, y, z'
'-x, y, -z+1/2'
'x+1/2, y+1/2, z'
'-x+1/2, y+1/2, -z+1/2'
'-x, -y, -z'
'x, -y, z-1/2'
'-x+1/2, -y+1/2, -z'
'x+1/2, -y+1/2, z-1/2'

loop_
_atom_site_label
_atom_site_type_symbol
_atom_site_fract_x
_atom_site_fract_y
_atom_site_fract_z
_atom_site_U_iso_or_equiv
_atom_site_adp_type
_atom_site_occupancy
_atom_site_site_symmetry_order
_atom_site_calc_flag
_atom_site_refinement_flags_posn
_atom_site_refinement_flags_adp
Ho1 Ho 0.30833(2) 0.23782(2) 0.09085(2) 0.01926(5) Uani 1 1 d . .
F1 F 0.46046(15) 0.25934(17) 0.31004(11) 0.0703(8) Uani 1 1 d . .
F2 F 0.44429(10) 0.10461(15) 0.33889(8) 0.0461(5) Uani 1 1 d . .
F3 F 0.36391(12) 0.2146(2) 0.32128(10) 0.0640(7) Uani 1 1 d . .
F4 F 0.46373(9) -0.12619(13) 0.17864(8) 0.0395(4) Uani 1 1 d . .
F5 F 0.45768(9) -0.06482(14) 0.08597(8) 0.0431(5) Uani 1 1 d . .
F6 F 0.37068(9) -0.13688(13) 0.10604(9) 0.0457(5) Uani 1 1 d . .
F7 F 0.21677(10) -0.08572(14) 0.14780(10) 0.0532(5) Uani 1 1 d . .
F8 F 0.12200(10) -0.02244(18) 0.09625(11) 0.0649(6) Uani 1 1 d . .
F9 F 0.14664(12) -0.02917(16) 0.19791(11) 0.0672(7) Uani 1 1 d . .
F10 F 0.14997(13) 0.33207(17) 0.25785(11) 0.0721(7) Uani 1 1 d . .
F11 F 0.20225(10) 0.44803(15) 0.21937(10) 0.0561(6) Uani 1 1 d . .
F12 F 0.10772(10) 0.39293(18) 0.16436(11) 0.0676(7) Uani 1 1 d . .
F13 F 0.42221(14) 0.5333(2) 0.20944(12) 0.0926(10) Uani 1 1 d . .
F14 F 0.48995(10) 0.57795(17) 0.15696(10) 0.0595(6) Uani 1 1 d . .
F15 F 0.38755(14) 0.61953(19) 0.12501(16) 0.1110(12) Uani 1 1 d . .
F16 F 0.53094(12) 0.3614(2) -0.00400(13) 0.0869(9) Uani 1 1 d . .
F17 F 0.45170(12) 0.2728(2) -0.06017(11) 0.0716(8) Uani 1 1 d . .
F18 F 0.51662(15) 0.2051(2) 0.01946(13) 0.0962(11) Uani 1 1 d . .
O1 O 0.36245(10) 0.22346(15) 0.19600(9) 0.0281(4) Uani 1 1 d . .
O2 O 0.37039(9) 0.08438(14) 0.10147(8) 0.0235(4) Uani 1 1 d . .
O3 O 0.23872(9) 0.10648(14) 0.11102(9) 0.0280(4) Uani 1 1 d . .
O4 O 0.23204(9) 0.31312(15) 0.13876(9) 0.0278(4) Uani 1 1 d . .
O5 O 0.35737(9) 0.40037(14) 0.11839(9) 0.0260(4) Uani 1 1 d . .
O6 O 0.38951(10) 0.26125(14) 0.03481(10) 0.0261(4) Uani 1 1 d . .
O7 O 0.23945(8) 0.34379(13) 0.00913(8) 0.0221(4) Uani 1 1 d . .
N1 N 0.22768(11) 0.44500(16) 0.01900(11) 0.0244(5) Uani 1 1 d . .
N2 N 0.20436(16) 0.6504(2) 0.03927(13) 0.0472(8) Uani 1 1 d . .
C1 C 0.41592(16) 0.1829(2) 0.30097(14) 0.0351(7) Uani 1 1 d . .
C2 C 0.39424(13) 0.1522(2) 0.23077(13) 0.0254(6) Uani 1 1 d . .
C3 C 0.41276(13) 0.0557(2) 0.21220(13) 0.0248(6) Uani 1 1 d . .
H3 H 0.4341 0.0076 0.2427 0.030 Uiso 1 1 calc R U
C4 C 0.39962(13) 0.0302(2) 0.14813(13) 0.0222(6) Uani 1 1 d . .
C5 C 0.42348(15) -0.0758(2) 0.13060(14) 0.0295(6) Uani 1 1 d . .
C6 C 0.17223(17) -0.0113(3) 0.14969(17) 0.0416(8) Uani 1 1 d . .
C7 C 0.20269(14) 0.0976(2) 0.14966(14) 0.0294(6) Uani 1 1 d . .
C8 C 0.18505(15) 0.1749(2) 0.18585(15) 0.0332(7) Uani 1 1 d . .
H8 H 0.1640 0.1578 0.2175 0.040 Uiso 1 1 calc R U
C9 C 0.19858(14) 0.2786(2) 0.17523(15) 0.0299(6) Uani 1 1 d . .
C10 C 0.16507(17) 0.3632(3) 0.20545(17) 0.0413(8) Uani 1 1 d . .
C11 C 0.42812(18) 0.5446(3) 0.15239(17) 0.0426(8) Uani 1 1 d . .
C12 C 0.41104(14) 0.4430(2) 0.11392(13) 0.0280(6) Uani 1 1 d . .
C13 C 0.45263(14) 0.4114(2) 0.07676(14) 0.0302(6) Uani 1 1 d . .
H13 H 0.4909 0.4502 0.0767 0.036 Uiso 1 1 calc R U
C14 C 0.43811(13) 0.3228(2) 0.03962(13) 0.0257(6) Uani 1 1 d . .
C15 C 0.48515(15) 0.2908(3) -0.00134(16) 0.0348(7) Uani 1 1 d . .
C16 C 0.27102(16) 0.5170(2) 0.00870(14) 0.0315(7) Uani 1 1 d . .
H16 H 0.3087 0.4986 -0.0050 0.038 Uiso 1 1 calc R U
C17 C 0.25719(18) 0.6201(2) 0.01940(17) 0.0444(9) Uani 1 1 d . .
H17 H 0.2866 0.6710 0.0123 0.053 Uiso 1 1 calc R U
C18 C 0.16267(18) 0.5750(3) 0.04807(15) 0.0419(8) Uani 1 1 d . .
H18 H 0.1250 0.5941 0.0617 0.050 Uiso 1 1 calc R U
C19 C 0.17248(15) 0.4706(2) 0.03803(13) 0.0311(7) Uani 1 1 d . .
H19 H 0.1423 0.4201 0.0442 0.037 Uiso 1 1 calc R U

loop_
_atom_site_aniso_label
_atom_site_aniso_U_11
_atom_site_aniso_U_22
_atom_site_aniso_U_33
_atom_site_aniso_U_23
_atom_site_aniso_U_13
_atom_site_aniso_U_12
Ho1 0.01950(7) 0.01707(7) 0.02216(8) 0.00202(5) 0.00711(5) 0.00175(4)
F1 0.106(2) 0.0557(14) 0.0373(13) -0.0094(10) -0.0022(13) -0.0343(13)
F2 0.0658(13) 0.0429(11) 0.0260(10) 0.0037(8) 0.0053(9) 0.0160(9)
F3 0.0790(17) 0.0857(17) 0.0304(11) -0.0011(11) 0.0196(11) 0.0443(14)
F4 0.0459(11) 0.0342(10) 0.0335(10) 0.0040(8) 0.0015(8) 0.0205(8)
F5 0.0540(12) 0.0432(11) 0.0381(11) 0.0022(9) 0.0226(9) 0.0223(9)
F6 0.0483(11) 0.0232(9) 0.0565(13) -0.0062(8) -0.0029(9) 0.0017(8)
F7 0.0632(13) 0.0301(10) 0.0765(15) 0.0037(10) 0.0366(12) -0.0074(9)
F8 0.0454(12) 0.0709(15) 0.0751(16) -0.0109(13) 0.0097(11) -0.0312(11)
F9 0.0930(17) 0.0499(13) 0.0820(17) -0.0022(12) 0.0650(15) -0.0252(12)
F10 0.114(2) 0.0555(14) 0.0743(16) -0.0013(12) 0.0733(16) 0.0079(14)
F11 0.0632(14) 0.0466(12) 0.0684(15) -0.0203(11) 0.0348(12) -0.0040(10)
F12 0.0453(12) 0.0715(16) 0.0847(17) -0.0153(13) 0.0146(12) 0.0297(11)
F13 0.136(2) 0.099(2) 0.0632(16) -0.0503(15) 0.0623(17) -0.0771(19)
F14 0.0591(14) 0.0577(13) 0.0644(15) -0.0218(11) 0.0207(11) -0.0347(11)
F15 0.099(2) 0.0378(13) 0.154(3) -0.0433(16) -0.0448(19) 0.0203(14)
F16 0.0753(17) 0.099(2) 0.112(2) -0.0466(17) 0.0703(16) -0.0510(15)
F17 0.0466(14) 0.133(2) 0.0391(13) -0.0219(13) 0.0186(11) -0.0043(13)
F18 0.105(2) 0.111(2) 0.098(2) 0.0505(19) 0.0734(19) 0.0788(19)
O1 0.0337(11) 0.0245(10) 0.0249(11) 0.0005(8) 0.0055(9) 0.0057(8)
O2 0.0256(10) 0.0211(9) 0.0224(10) 0.0021(8) 0.0035(8) 0.0067(8)
O3 0.0290(10) 0.0244(10) 0.0349(11) 0.0008(8) 0.0159(9) -0.0030(8)
O4 0.0284(11) 0.0273(10) 0.0311(11) 0.0040(9) 0.0138(9) 0.0075(8)
O5 0.0274(10) 0.0206(9) 0.0303(11) -0.0014(8) 0.0081(8) -0.0012(8)
O6 0.0236(10) 0.0248(10) 0.0337(12) -0.0002(8) 0.0142(9) -0.0014(8)
O7 0.0248(10) 0.0131(8) 0.0271(10) -0.0001(7) 0.0043(8) 0.0040(7)
N1 0.0293(12) 0.0160(11) 0.0252(12) 0.0007(9) 0.0020(10) 0.0062(9)
N2 0.066(2) 0.0252(14) 0.0419(17) -0.0039(12) -0.0005(15) 0.0142(14)
C1 0.0463(19) 0.0323(16) 0.0253(16) 0.0016(13) 0.0068(14) 0.0077(14)
C2 0.0251(14) 0.0272(14) 0.0249(15) 0.0005(12) 0.0086(11) -0.0022(11)
C3 0.0277(14) 0.0232(13) 0.0233(14) 0.0055(11) 0.0063(11) 0.0027(11)
C4 0.0184(13) 0.0202(13) 0.0293(15) 0.0009(11) 0.0087(11) -0.0004(10)
C5 0.0323(16) 0.0258(14) 0.0285(16) -0.0005(12) 0.0044(13) 0.0061(12)
C6 0.0411(19) 0.0408(19) 0.051(2) -0.0021(16) 0.0256(17) -0.0137(15)
C7 0.0249(14) 0.0324(15) 0.0309(16) 0.0046(13) 0.0070(12) -0.0042(12)
C8 0.0331(16) 0.0377(17) 0.0331(17) 0.0032(14) 0.0166(14) -0.0008(13)
C9 0.0233(15) 0.0381(16) 0.0291(16) -0.0011(13) 0.0082(12) 0.0061(12)
C10 0.0412(19) 0.0407(19) 0.049(2) -0.0041(16) 0.0237(17) 0.0013(15)
C11 0.0430(19) 0.0388(19) 0.045(2) -0.0128(16) 0.0089(16) -0.0122(16)
C12 0.0299(15) 0.0236(14) 0.0274(16) 0.0019(12) 0.0021(12) -0.0021(11)
C13 0.0250(14) 0.0322(15) 0.0341(17) -0.0002(13) 0.0091(12) -0.0078(12)
C14 0.0199(13) 0.0279(14) 0.0298(15) 0.0075(12) 0.0072(11) 0.0040(11)
C15 0.0249(15) 0.0447(18) 0.0380(19) -0.0021(15) 0.0137(14) -0.0040(13)
C16 0.0384(16) 0.0187(13) 0.0339(17) 0.0060(12) 0.0032(13) -0.0004(12)
C17 0.061(2) 0.0182(14) 0.0438(19) 0.0028(14) -0.0049(17) -0.0006(14)
C18 0.054(2) 0.0352(18) 0.0327(18) -0.0030(14) 0.0048(15) 0.0238(16)
C19 0.0338(16) 0.0320(16) 0.0266(16) -0.0004(12) 0.0059(12) 0.0120(13)

loop_
_atom_type_symbol
_atom_type_description
_atom_type_scat_dispersion_real
_atom_type_scat_dispersion_imag
_atom_type_scat_source
C C 0.0033 0.0016 'International Tables Vol C Tables 4.2.6.8 and 6.1.1.4'
H H 0.0000 0.0000 'International Tables Vol C Tables 4.2.6.8 and 6.1.1.4'
F F 0.0171 0.0103 'International Tables Vol C Tables 4.2.6.8 and 6.1.1.4'
Ho Ho -0.2175 4.6783 'International Tables Vol C Tables 4.2.6.8 and 6.1.1.4'
N N 0.0061 0.0033 'International Tables Vol C Tables 4.2.6.8 and 6.1.1.4'
O O 0.0106 0.0060 'International Tables Vol C Tables 4.2.6.8 and 6.1.1.4'

loop_
_geom_angle_atom_site_label_1
_geom_angle_atom_site_label_2
_geom_angle_atom_site_label_3
_geom_angle
_geom_angle_site_symmetry_1
_geom_angle_site_symmetry_3
O1 Ho1 O4 77.80(7) . .
O1 Ho1 O2 73.73(7) . .
O4 Ho1 O2 136.71(7) . .
O1 Ho1 O3 85.07(7) . .
O4 Ho1 O3 72.21(7) . .
O2 Ho1 O3 73.46(7) . .
O1 Ho1 O5 75.33(7) . .
O4 Ho1 O5 78.87(7) . .
O2 Ho1 O5 122.94(7) . .
O3 Ho1 O5 147.90(7) . .
O1 Ho1 O6 108.09(8) . .
O4 Ho1 O6 147.80(7) . .
O2 Ho1 O6 73.33(6) . .
O3 Ho1 O6 138.78(6) . .
O5 Ho1 O6 72.51(6) . .
O1 Ho1 O7 149.37(6) . 7
O4 Ho1 O7 115.52(7) . 7
O2 Ho1 O7 78.78(6) . 7
O3 Ho1 O7 74.26(7) . 7
O5 Ho1 O7 132.57(6) . 7
O6 Ho1 O7 75.92(7) . 7
O1 Ho1 O7 146.64(7) . .
O4 Ho1 O7 76.19(6) . .
O2 Ho1 O7 139.34(6) . .
O3 Ho1 O7 106.21(7) . .
O5 Ho1 O7 79.45(6) . .
O6 Ho1 O7 84.26(7) . .
O7 Ho1 O7 62.85(7) 7 .
C2 O1 Ho1 134.97(18) . .
C4 O2 Ho1 133.41(17) . .
C7 O3 Ho1 133.44(18) . .
C9 O4 Ho1 133.21(19) . .
C12 O5 Ho1 134.42(18) . .
C14 O6 Ho1 134.33(19) . .
N1 O7 Ho1 121.29(14) . 7
N1 O7 Ho1 121.56(14) . .
Ho1 O7 Ho1 117.15(7) 7 .
C16 N1 C19 122.2(2) . .
C16 N1 O7 118.8(2) . .
C19 N1 O7 119.0(2) . .
C17 N2 C18 116.3(3) . .
F1 C1 F3 108.0(3) . .
F1 C1 F2 106.9(3) . .
F3 C1 F2 106.5(3) . .
F1 C1 C2 110.6(3) . .
F3 C1 C2 111.3(3) . .
F2 C1 C2 113.2(2) . .
O1 C2 C3 127.7(3) . .
O1 C2 C1 112.8(2) . .
C3 C2 C1 119.5(2) . .
C2 C3 C4 120.5(2) . .
C2 C3 H3 119.8 . .
C4 C3 H3 119.8 . .
O2 C4 C3 127.9(2) . .
O2 C4 C5 114.1(2) . .
C3 C4 C5 118.0(2) . .
F4 C5 F6 108.0(2) . .
F4 C5 F5 106.8(2) . .
F6 C5 F5 107.0(2) . .
F4 C5 C4 114.2(2) . .
F6 C5 C4 110.1(2) . .
F5 C5 C4 110.4(2) . .
F9 C6 F7 108.7(3) . .
F9 C6 F8 107.5(3) . .
F7 C6 F8 106.0(3) . .
F9 C6 C7 114.1(3) . .
F7 C6 C7 111.7(3) . .
F8 C6 C7 108.5(3) . .
O3 C7 C8 127.3(3) . .
O3 C7 C6 113.1(3) . .
C8 C7 C6 119.3(3) . .
C7 C8 C9 120.0(3) . .
C7 C8 H8 120.0 . .
C9 C8 H8 120.0 . .
O4 C9 C8 127.4(3) . .
O4 C9 C10 113.9(3) . .
C8 C9 C10 118.5(3) . .
F11 C10 F10 107.5(3) . .
F11 C10 F12 106.0(3) . .
F10 C10 F12 107.7(3) . .
F11 C10 C9 112.8(3) . .
F10 C10 C9 113.2(3) . .
F12 C10 C9 109.3(3) . .
F13 C11 F15 108.4(3) . .
F13 C11 F14 107.0(3) . .
F15 C11 F14 106.4(3) . .
F13 C11 C12 111.5(3) . .
F15 C11 C12 110.1(3) . .
F14 C11 C12 113.3(3) . .
O5 C12 C13 127.2(3) . .
O5 C12 C11 114.0(3) . .
C13 C12 C11 118.7(3) . .
C12 C13 C14 120.9(3) . .
C12 C13 H13 119.6 . .
C14 C13 H13 119.6 . .
O6 C14 C13 127.7(3) . .
O6 C14 C15 113.0(3) . .
C13 C14 C15 119.3(3) . .
F18 C15 F17 106.4(3) . .
F18 C15 F16 107.5(3) . .
F17 C15 F16 106.1(3) . .
F18 C15 C14 110.8(3) . .
F17 C15 C14 111.7(3) . .
F16 C15 C14 114.0(3) . .
N1 C16 C17 117.1(3) . .
N1 C16 H16 121.5 . .
C17 C16 H16 121.5 . .
N2 C17 C16 123.8(3) . .
N2 C17 H17 118.1 . .
C16 C17 H17 118.1 . .
N2 C18 C19 123.6(3) . .
N2 C18 H18 118.2 . .
C19 C18 H18 118.2 . .
N1 C19 C18 117.0(3) . .
N1 C19 H19 121.5 . .
C18 C19 H19 121.5 . .

loop_
_geom_bond_atom_site_label_1
_geom_bond_atom_site_label_2
_geom_bond_distance
_geom_bond_site_symmetry_2
Ho1 O1 2.286(2) .
Ho1 O4 2.3090(19) .
Ho1 O2 2.3236(18) .
Ho1 O3 2.3241(18) .
Ho1 O5 2.3260(19) .
Ho1 O6 2.329(2) .
Ho1 O7 2.3921(18) 7
Ho1 O7 2.3939(18) .
F1 C1 1.320(4) .
F2 C1 1.336(3) .
F3 C1 1.322(4) .
F4 C5 1.324(3) .
F5 C5 1.348(3) .
F6 C5 1.333(3) .
F7 C6 1.330(4) .
F8 C6 1.351(4) .
F9 C6 1.313(3) .
F10 C10 1.323(4) .
F11 C10 1.319(4) .
F12 C10 1.339(4) .
F13 C11 1.291(4) .
F14 C11 1.319(4) .
F15 C11 1.311(4) .
F16 C15 1.317(4) .
F17 C15 1.312(4) .
F18 C15 1.296(4) .
O1 C2 1.258(3) .
O2 C4 1.252(3) .
O3 C7 1.264(3) .
O4 C9 1.260(3) .
O5 C12 1.257(3) .
O6 C14 1.256(3) .
O7 N1 1.348(3) .
O7 Ho1 2.3922(18) 7
N1 C16 1.342(4) .
N1 C19 1.345(3) .
N2 C17 1.327(4) .
N2 C18 1.338(4) .
C1 C2 1.534(4) .
C2 C3 1.386(4) .
C3 C4 1.394(4) .
C3 H3 0.9300 .
C4 C5 1.527(4) .
C6 C7 1.530(4) .
C7 C8 1.374(4) .
C8 C9 1.390(4) .
C8 H8 0.9300 .
C9 C10 1.524(4) .
C11 C12 1.541(4) .
C12 C13 1.383(4) .
C13 C14 1.383(4) .
C13 H13 0.9300 .
C14 C15 1.533(4) .
C16 C17 1.385(4) .
C16 H16 0.9300 .
C17 H17 0.9300 .
C18 C19 1.381(4) .
C18 H18 0.9300 .
C19 H19 0.9300 .

loop_
_geom_torsion_atom_site_label_1
_geom_torsion_atom_site_label_2
_geom_torsion_atom_site_label_3
_geom_torsion_atom_site_label_4
_geom_torsion
_geom_torsion_site_symmetry_1
Ho1 O7 N1 C16 -92.4(2) 7
Ho1 O7 N1 C16 88.0(3) .
Ho1 O7 N1 C19 86.8(3) 7
Ho1 O7 N1 C19 -92.9(2) .
Ho1 O1 C2 C3 7.4(5) .
Ho1 O1 C2 C1 -175.33(19) .
F1 C1 C2 O1 -65.8(3) .
F3 C1 C2 O1 54.4(3) .
F2 C1 C2 O1 174.3(2) .
F1 C1 C2 C3 111.7(3) .
F3 C1 C2 C3 -128.1(3) .
F2 C1 C2 C3 -8.2(4) .
O1 C2 C3 C4 3.6(4) .
C1 C2 C3 C4 -173.4(3) .
Ho1 O2 C4 C3 -11.1(4) .
Ho1 O2 C4 C5 169.43(17) .
C2 C3 C4 O2 -1.6(4) .
C2 C3 C4 C5 177.9(2) .
O2 C4 C5 F4 169.6(2) .
C3 C4 C5 F4 -10.0(4) .
O2 C4 C5 F6 -68.8(3) .
C3 C4 C5 F6 111.7(3) .
O2 C4 C5 F5 49.2(3) .
C3 C4 C5 F5 -130.4(3) .
Ho1 O3 C7 C8 12.3(5) .
Ho1 O3 C7 C6 -173.11(19) .
F9 C6 C7 O3 166.5(3) .
F7 C6 C7 O3 42.7(4) .
F8 C6 C7 O3 -73.7(3) .
F9 C6 C7 C8 -18.4(4) .
F7 C6 C7 C8 -142.2(3) .
F8 C6 C7 C8 101.3(3) .
O3 C7 C8 C9 9.8(5) .
C6 C7 C8 C9 -164.5(3) .
Ho1 O4 C9 C8 -17.6(5) .
Ho1 O4 C9 C10 168.3(2) .
C7 C8 C9 O4 -7.3(5) .
C7 C8 C9 C10 166.7(3) .
O4 C9 C10 F11 -36.3(4) .
C8 C9 C10 F11 149.0(3) .
O4 C9 C10 F10 -158.6(3) .
C8 C9 C10 F10 26.7(4) .
O4 C9 C10 F12 81.4(3) .
C8 C9 C10 F12 -93.3(3) .
Ho1 O5 C12 C13 16.0(4) .
Ho1 O5 C12 C11 -167.4(2) .
F13 C11 C12 O5 47.3(4) .
F15 C11 C12 O5 -73.0(4) .
F14 C11 C12 O5 168.1(3) .
F13 C11 C12 C13 -135.7(3) .
F15 C11 C12 C13 104.0(4) .
F14 C11 C12 C13 -15.0(4) .
O5 C12 C13 C14 -1.2(5) .
C11 C12 C13 C14 -177.7(3) .
Ho1 O6 C14 C13 -11.3(5) .
Ho1 O6 C14 C15 168.14(19) .
C12 C13 C14 O6 -1.1(5) .
C12 C13 C14 C15 179.5(3) .
O6 C14 C15 F18 -67.6(4) .
C13 C14 C15 F18 112.0(3) .
O6 C14 C15 F17 50.8(4) .
C13 C14 C15 F17 -129.7(3) .
O6 C14 C15 F16 171.0(3) .
C13 C14 C15 F16 -9.5(4) .
C19 N1 C16 C17 0.9(4) .
O7 N1 C16 C17 -180.0(2) .
C18 N2 C17 C16 -1.0(5) .
N1 C16 C17 N2 0.3(5) .
C17 N2 C18 C19 0.4(5) .
C16 N1 C19 C18 -1.4(4) .
O7 N1 C19 C18 179.5(2) .
N2 C18 C19 N1 0.7(5) .
